data_2104158
loop_
_publ_author_name
'Slebodnick, Carla'
'Angel, Ross J.'
'Hanson, Brian E.'
'Agaskar, Pradyot A.'
'Soler, Tatiana'
'Falvello, Larry R.'

_publ_section_title
;
 Disorder and pseudo-symmetry in octakis(trivinylsilyl)octasilicate
;
_journal_coeditor_code WS5065
_journal_issue 3
_journal_name_full 'Acta Crystallographica Section B'
_journal_page_first 330
_journal_page_last 337
_journal_paper_doi 10.1107/S0108768108010227
_journal_volume 64
_journal_year 2008
_chemical_formula_moiety 'C48 H72 O20 Si16'
_chemical_formula_sum 'C48 H72 O20 Si16'
_chemical_formula_weight 1418.50
_chemical_name_common Octakis(trivinylsilyl)octasilicate
_chemical_name_systematic
;
 ?
;
_space_group_IT_number 79
_symmetry_cell_setting tetragonal
_symmetry_space_group_name_Hall 'I 4'
_symmetry_space_group_name_H-M 'I 4'
_atom_sites_solution_hydrogens geom
_atom_sites_solution_primary direct
_atom_sites_solution_secondary difmap
_audit_creation_method SHELXL-97
_cell_angle_alpha 90.00
_cell_angle_beta 90.00
_cell_angle_gamma 90.00
_cell_formula_units_Z 1
_cell_length_a 15.0040(6)
_cell_length_b 15.0040(6)
_cell_length_c 7.9872(5)
_cell_measurement_reflns_used 5539
_cell_measurement_temperature 100(2)
_cell_measurement_theta_max 22.64
_cell_measurement_theta_min 1.84
_cell_volume 1798.08(15)
_computing_cell_refinement 'CrysAlis (Oxford Diffraction)'
_computing_data_collection 'CrysAlis (Oxford Diffraction)'
_computing_data_reduction 'CrysAlis (Oxford Diffraction)'
_computing_molecular_graphics 'Bruker SHELXTL'
_computing_publication_material 'Bruker SHELXTL'
_computing_structure_refinement 'SHELXL-97 (Sheldrick, 1997)'
_diffrn_ambient_temperature 100(2)
_diffrn_measured_fraction_theta_full 0.998
_diffrn_measured_fraction_theta_max 0.998
_diffrn_measurement_device '\k-geometry diffractometer'
_diffrn_measurement_device_type 'Oxford Diffraction Xcalibur2'
_diffrn_measurement_method 'phi and omega scans'
_diffrn_radiation_monochromator graphite
_diffrn_radiation_type MoK\a
_diffrn_radiation_wavelength 0.71073
_diffrn_reflns_av_R_equivalents 0.0564
_diffrn_reflns_av_sigmaI/netI 0.0224
_diffrn_reflns_limit_h_max 21
_diffrn_reflns_limit_h_min -21
_diffrn_reflns_limit_k_max 21
_diffrn_reflns_limit_k_min -21
_diffrn_reflns_limit_l_max 11
_diffrn_reflns_limit_l_min -11
_diffrn_reflns_number 10423
_diffrn_reflns_theta_full 30.05
_diffrn_reflns_theta_max 30.05
_diffrn_reflns_theta_min 3.84
_diffrn_standards_decay_% <2%
_diffrn_standards_interval_count 50
_diffrn_standards_number 2
_exptl_absorpt_coefficient_mu 0.345
_exptl_absorpt_correction_type none
_exptl_crystal_colour colorless
_exptl_crystal_density_diffrn 1.311
_exptl_crystal_density_method 'not measured'
_exptl_crystal_description plate
_exptl_crystal_F_000 744
_exptl_crystal_size_max 0.160
_exptl_crystal_size_mid 0.156
_exptl_crystal_size_min 0.060
_refine_diff_density_max 0.335
_refine_diff_density_min -0.293
_refine_ls_abs_structure_details 'Flack H D (1983), Acta Cryst. A39, 876-881'
_refine_ls_extinction_method none
_refine_ls_goodness_of_fit_ref 1.232
_refine_ls_hydrogen_treatment constr
_refine_ls_matrix_type full
_refine_ls_number_parameters 190
_refine_ls_number_reflns 1399
_refine_ls_number_restraints 1
_refine_ls_restrained_S_all 1.232
_refine_ls_R_factor_all 0.0618
_refine_ls_R_factor_gt 0.0614
_refine_ls_shift/su_max 0.000
_refine_ls_shift/su_mean 0.000
_refine_ls_structure_factor_coef Fsqd
_refine_ls_weighting_details 'calc w=1/[\s^2^(Fo^2^)+(0.0665P)^2^+1.9447P] where P=(Fo^2^+2Fc^2^)/3'
_refine_ls_weighting_scheme calc
_refine_ls_wR_factor_gt 0.1518
_refine_ls_wR_factor_ref 0.1520
_reflns_number_gt 1394
_reflns_number_total 1399
_reflns_threshold_expression >2sigma(I)
_cod_data_source_file ws5065.cif
_cod_data_source_block cs511
_cod_database_code 2104158
_cod_database_fobs_code 2104158

loop_
_symmetry_equiv_pos_as_xyz
'x, y, z'
'-x, -y, z'
'-y, x, z'
'y, -x, z'
'x+1/2, y+1/2, z+1/2'
'-x+1/2, -y+1/2, z+1/2'
'-y+1/2, x+1/2, z+1/2'
'y+1/2, -x+1/2, z+1/2'

loop_
_atom_site_type_symbol
_atom_site_label
_atom_site_fract_x
_atom_site_fract_y
_atom_site_fract_z
_atom_site_U_iso_or_equiv
_atom_site_adp_type
_atom_site_calc_flag
_atom_site_refinement_flags
_atom_site_occupancy
Si Si1 0.64436(17) 0.48231(16) 0.3039(3) 0.0211(5) Uani d P 0.50
Si Si2 0.64485(14) 0.48432(16) 0.6932(3) 0.0210(4) Uani d P 0.50
Si Si3 0.78503(18) 0.47145(16) 0.0190(4) 0.0316(6) Uani d P 0.50
Si Si4 0.77362(15) 0.44007(16) 0.9790(3) 0.0258(5) Uani d P 0.50
O O1 0.6716(3) 0.4807(3) 0.4998(8) 0.0289(9) Uani d P 0.50
O O2 0.5778(3) 0.4030(4) 0.7351(7) 0.0276(11) Uani d P 0.50
O O3 0.5965(4) 0.5757(4) 0.2647(8) 0.0313(12) Uani d P 0.50
O O4 0.7330(4) 0.4690(4) 0.1977(8) 0.0292(11) Uani d P 0.50
O O5 0.7332(4) 0.4759(4) 0.8023(8) 0.0267(11) Uani d P 0.50
C C1 0.8089(14) 0.3546(12) -0.034(3) 0.058(5) Uani d P 0.50
H H1A 0.8486 0.3458 -0.1255 0.069 Uiso calc PR 0.50
C C2 0.7796(13) 0.2850(10) 0.033(3) 0.058(4) Uani d P 0.50
H H2A 0.7395 0.2891 0.1250 0.069 Uiso calc PR 0.50
H H2B 0.7975 0.2283 -0.0073 0.069 Uiso calc PR 0.50
C C3 0.7138(8) 0.5249(7) -0.1375(13) 0.049(2) Uani d P 0.50
H H3A 0.7004 0.5858 -0.1168 0.058 Uiso calc PR 0.50
C C4 0.6803(16) 0.4933(11) -0.267(2) 0.082(6) Uani d P 0.50
H H4A 0.6908 0.4328 -0.2963 0.098 Uiso calc PR 0.50
H H4B 0.6443 0.5297 -0.3372 0.098 Uiso calc PR 0.50
C C5 0.8895(8) 0.5329(13) 0.053(3) 0.053(4) Uani d P 0.50
H H5A 0.9293 0.5098 0.1344 0.064 Uiso calc PR 0.50
C C6 0.9144(9) 0.6055(8) -0.026(3) 0.062(4) Uani d P 0.50
H H6A 0.8770 0.6311 -0.1086 0.074 Uiso calc PR 0.50
H H6B 0.9700 0.6325 0.0006 0.074 Uiso calc PR 0.50
C C7 0.6827(6) 0.4305(7) 1.1340(11) 0.0418(19) Uani d P 0.50
H H7A 0.6350 0.3913 1.1079 0.050 Uiso calc PR 0.50
C C8 0.6785(11) 0.4721(9) 1.2725(19) 0.050(3) Uani d P 0.50
H H8A 0.7248 0.5120 1.3036 0.060 Uiso calc PR 0.50
H H8B 0.6291 0.4632 1.3450 0.060 Uiso calc PR 0.50
C C9 0.8596(8) 0.5206(10) 1.0454(15) 0.035(2) Uani d P 0.50
H H9A 0.8922 0.5080 1.1446 0.042 Uiso calc PR 0.50
C C10 0.8786(8) 0.5944(8) 0.9636(17) 0.050(3) Uani d P 0.50
H H10A 0.8471 0.6088 0.8640 0.060 Uiso calc PR 0.50
H H10B 0.9237 0.6332 1.0043 0.060 Uiso calc PR 0.50
C C11 0.8199(10) 0.3297(10) 0.9389(19) 0.037(2) Uani d P 0.50
H H11A 0.8612 0.3227 0.8495 0.044 Uiso calc PR 0.50
C C12 0.7982(12) 0.2584(10) 1.030(2) 0.050(3) Uani d P 0.50
H H12A 0.7571 0.2641 1.1200 0.060 Uiso calc PR 0.50
H H12B 0.8238 0.2020 1.0052 0.060 Uiso calc PR 0.50

loop_
_atom_site_aniso_label
_atom_site_aniso_U_11
_atom_site_aniso_U_22
_atom_site_aniso_U_33
_atom_site_aniso_U_12
_atom_site_aniso_U_13
_atom_site_aniso_U_23
Si1 0.0176(11) 0.0203(10) 0.0254(10) 0.0001(8) 0.0030(9) -0.0008(8)
Si2 0.0169(9) 0.0200(10) 0.0260(11) 0.0001(7) -0.0027(7) -0.0018(8)
Si3 0.0310(12) 0.0274(12) 0.0365(15) -0.0006(10) 0.0094(10) -0.0009(10)
Si4 0.0207(9) 0.0278(12) 0.0289(12) -0.0005(9) -0.0016(8) 0.0013(10)
O1 0.0251(18) 0.036(2) 0.026(2) 0.0018(16) 0.005(2) 0.001(2)
O2 0.019(2) 0.032(3) 0.032(3) -0.011(2) -0.0019(19) 0.002(2)
O3 0.025(3) 0.028(3) 0.042(3) 0.001(2) 0.009(2) 0.003(2)
O4 0.019(3) 0.040(3) 0.028(3) 0.000(2) 0.008(2) -0.005(2)
O5 0.019(2) 0.025(3) 0.036(3) 0.001(2) -0.010(2) 0.004(2)
C1 0.052(7) 0.054(9) 0.066(10) -0.002(6) 0.023(6) -0.026(7)
C2 0.062(8) 0.037(7) 0.074(9) 0.014(5) 0.002(7) 0.001(8)
C3 0.068(6) 0.039(5) 0.039(5) 0.008(4) -0.002(4) 0.010(4)
C4 0.133(17) 0.046(8) 0.067(10) -0.011(10) -0.026(12) 0.000(6)
C5 0.029(6) 0.058(7) 0.072(9) -0.001(6) 0.022(7) 0.003(6)
C6 0.057(7) 0.037(5) 0.091(11) -0.021(5) 0.004(9) -0.001(6)
C7 0.033(4) 0.057(5) 0.035(4) 0.006(4) 0.006(3) 0.006(4)
C8 0.048(8) 0.052(7) 0.050(7) 0.009(6) 0.004(6) 0.005(5)
C9 0.037(6) 0.046(6) 0.023(3) 0.005(5) -0.003(5) 0.004(3)
C10 0.050(6) 0.043(5) 0.057(7) -0.020(5) -0.023(6) -0.001(4)
C11 0.030(5) 0.047(8) 0.035(5) -0.006(5) 0.004(4) -0.003(5)
C12 0.061(9) 0.044(8) 0.045(6) -0.001(5) -0.003(6) 0.002(7)

loop_
_atom_type_symbol
_atom_type_description
_atom_type_scat_dispersion_real
_atom_type_scat_dispersion_imag
_atom_type_scat_source
C C 0.0033 0.0016 'International Tables Vol C Tables 4.2.6.8 and 6.1.1.4'
H H 0.0000 0.0000 'International Tables Vol C Tables 4.2.6.8 and 6.1.1.4'
O O 0.0106 0.0060 'International Tables Vol C Tables 4.2.6.8 and 6.1.1.4'
Si Si 0.0817 0.0704 'International Tables Vol C Tables 4.2.6.8 and 6.1.1.4'

loop_
_geom_angle_atom_site_label_1
_geom_angle_atom_site_label_2
_geom_angle_atom_site_label_3
_geom_angle_site_symmetry_1
_geom_angle_site_symmetry_3
_geom_angle
O4 Si1 O3 . 4_565 109.9(3)
O4 Si1 O3 . . 112.3(3)
O3 Si1 O3 4_565 . 108.7(5)
O4 Si1 O1 . . 107.6(3)
O3 Si1 O1 4_565 . 109.9(3)
O3 Si1 O1 . . 108.3(3)
O5 Si2 O1 . . 108.5(3)
O5 Si2 O2 . 3_655 109.1(3)
O1 Si2 O2 . 3_655 110.1(3)
O5 Si2 O2 . . 110.2(3)
O1 Si2 O2 . . 109.3(3)
O2 Si2 O2 3_655 . 109.7(5)
O4 Si3 C3 . . 109.2(4)
O4 Si3 C5 . . 107.0(7)
C3 Si3 C5 . . 112.2(7)
O4 Si3 C1 . . 106.0(8)
C3 Si3 C1 . . 111.9(8)
C5 Si3 C1 . . 110.2(9)
O5 Si4 C11 . . 106.8(5)
O5 Si4 C9 . . 107.1(4)
C11 Si4 C9 . . 112.2(6)
O5 Si4 C7 . . 109.3(4)
C11 Si4 C7 . . 109.2(6)
C9 Si4 C7 . . 112.0(5)
Si2 O1 Si1 . . 150.7(3)
Si2 O2 Si2 4_565 . 146.6(4)
Si1 O3 Si1 3_655 . 148.7(4)
Si1 O4 Si3 . . 150.1(4)
Si2 O5 Si4 . . 144.3(4)
C2 C1 Si3 . . 128.7(15)
C2 C1 H1A . . 115.7
Si3 C1 H1A . . 115.7
C1 C2 H2A . . 120.0
C1 C2 H2B . . 120.0
H2A C2 H2B . . 120.0
C4 C3 Si3 . . 129.6(12)
C4 C3 H3A . . 115.2
Si3 C3 H3A . . 115.2
C3 C4 H4A . . 120.0
C3 C4 H4B . . 120.0
H4A C4 H4B . . 120.0
C6 C5 Si3 . . 126.2(15)
C6 C5 H5A . . 116.9
Si3 C5 H5A . . 116.9
C5 C6 H6A . . 120.0
C5 C6 H6B . . 120.0
H6A C6 H6B . . 120.0
C8 C7 Si4 . . 125.6(10)
C8 C7 H7A . . 117.2
Si4 C7 H7A . . 117.2
C7 C8 H8A . . 120.0
C7 C8 H8B . . 120.0
H8A C8 H8B . . 120.0
C10 C9 Si4 . . 124.0(8)
C10 C9 H9A . . 118.0
Si4 C9 H9A . . 118.0
C9 C10 H10A . . 120.0
C9 C10 H10B . . 120.0
H10A C10 H10B . . 120.0
C12 C11 Si4 . . 122.5(11)
C12 C11 H11A . . 118.7
Si4 C11 H11A . . 118.7
C11 C12 H12A . . 120.0
C11 C12 H12B . . 120.0
H12A C12 H12B . . 120.0

loop_
_geom_bond_atom_site_label_1
_geom_bond_atom_site_label_2
_geom_bond_site_symmetry_2
_geom_bond_distance
Si1 O4 . 1.590(6)
Si1 O3 4_565 1.599(6)
Si1 O3 . 1.605(6)
Si1 O1 . 1.617(7)
Si2 O5 . 1.591(6)
Si2 O1 . 1.597(7)
Si2 O2 3_655 1.612(5)
Si2 O2 . 1.616(6)
Si3 O4 . 1.627(6)
Si3 C3 . 1.830(10)
Si3 C5 . 1.839(13)
Si3 C1 . 1.839(15)
Si4 O5 . 1.628(6)
Si4 C11 . 1.824(15)
Si4 C9 . 1.845(13)
Si4 C7 . 1.848(9)
C1 C2 . 1.26(3)
C1 H1A . 0.9500
C2 H2A . 0.9500
C2 H2B . 0.9500
C3 C4 . 1.25(2)
C3 H3A . 0.9500
C4 H4A . 0.9500
C4 H4B . 0.9500
C5 C6 . 1.31(2)
C5 H5A . 0.9500
C6 H6A . 0.9500
C6 H6B . 0.9500
C7 C8 . 1.271(17)
C7 H7A . 0.9500
C8 H8A . 0.9500
C8 H8B . 0.9500
C9 C10 . 1.317(19)
C9 H9A . 0.9500
C10 H10A . 0.9500
C10 H10B . 0.9500
C11 C12 . 1.33(2)
C11 H11A . 0.9500
C12 H12A . 0.9500
C12 H12B . 0.9500

loop_
_geom_torsion_atom_site_label_1
_geom_torsion_atom_site_label_2
_geom_torsion_atom_site_label_3
_geom_torsion_atom_site_label_4
_geom_torsion_site_symmetry_1
_geom_torsion_site_symmetry_4
_geom_torsion
O5 Si2 O1 Si1 . . 179.8(6)
O2 Si2 O1 Si1 3_655 . -60.9(7)
O2 Si2 O1 Si1 . . 59.6(7)
O4 Si1 O1 Si2 . . -177.7(6)
O3 Si1 O1 Si2 4_565 . -57.9(7)
O3 Si1 O1 Si2 . . 60.7(7)
O5 Si2 O2 Si2 . 4_565 -177.3(7)
O1 Si2 O2 Si2 . 4_565 -58.1(8)
O2 Si2 O2 Si2 3_655 4_565 62.7(9)
O5 Si2 O2 C4 . 4_566 -158(3)
O1 Si2 O2 C4 . 4_566 -39(3)
O2 Si2 O2 C4 3_655 4_566 82(3)
O4 Si1 O3 Si1 . 3_655 -176.7(8)
O3 Si1 O3 Si1 4_565 3_655 61.5(11)
O1 Si1 O3 Si1 . 3_655 -58.0(10)
O4 Si1 O3 C8 . 3_654 -159(2)
O3 Si1 O3 C8 4_565 3_654 79(2)
O1 Si1 O3 C8 . 3_654 -40(2)
O3 Si1 O4 Si3 4_565 . 72.5(9)
O3 Si1 O4 Si3 . . -48.6(9)
O1 Si1 O4 Si3 . . -167.8(8)
C3 Si3 O4 Si1 . . 10.2(10)
C5 Si3 O4 Si1 . . 131.9(10)
C1 Si3 O4 Si1 . . -110.5(11)
O1 Si2 O5 Si4 . . -149.2(7)
O2 Si2 O5 Si4 3_655 . 90.9(8)
O2 Si2 O5 Si4 . . -29.5(9)
C11 Si4 O5 Si2 . . 96.0(9)
C9 Si4 O5 Si2 . . -143.6(8)
C7 Si4 O5 Si2 . . -22.1(9)
O4 Si3 C1 C2 . . 11(2)
C3 Si3 C1 C2 . . -108(2)
C5 Si3 C1 C2 . . 127(2)
O4 Si3 C3 C4 . . -115.9(17)
C5 Si3 C3 C4 . . 125.6(18)
C1 Si3 C3 C4 . . 1.1(19)
Si3 C3 C4 O2 . 3_654 157.6(10)
O4 Si3 C5 C6 . . -121.3(16)
C3 Si3 C5 C6 . . -1.5(19)
C1 Si3 C5 C6 . . 123.8(18)
O5 Si4 C7 C8 . . -119.8(10)
C11 Si4 C7 C8 . . 123.6(11)
C9 Si4 C7 C8 . . -1.3(12)
Si4 C7 C8 O3 . 4_566 179.8(8)
O5 Si4 C9 C10 . . 3.0(14)
C11 Si4 C9 C10 . . 119.9(13)
C7 Si4 C9 C10 . . -116.9(12)
O5 Si4 C11 C12 . . -127.5(13)
C9 Si4 C11 C12 . . 115.4(14)
C7 Si4 C11 C12 . . -9.4(15)
